data_1567779
loop_
_publ_author_name
'Xin, Tiansi'
'Geeson, Michael B.'
'Zhu, Hui'
'Qu, Zheng-Wang'
'Grimme, Stefan'
'Cummins, Christopher C.'

_publ_section_title
;
 Synthesis of phosphiranes <i>via</i> organoiron-catalyzed phosphinidene
 transfer to electron-deficient olefins.
;
_journal_issue 43
_journal_name_full 'Chemical science'
_journal_page_first 12696
_journal_page_last 12702
_journal_paper_doi 10.1039/d2sc05011k
_journal_volume 13
_journal_year 2022
_chemical_formula_sum 'C11 H14 Cl Fe O2 P'
_chemical_formula_weight 300.49
_chemical_properties_physical Air-sensitive,Moisture-sensitive,Oxygen-sensitive,Light-sensitive
_space_group_crystal_system orthorhombic
_space_group_IT_number 61
_space_group_name_Hall '-P 2ac 2ab'
_space_group_name_H-M_alt 'P b c a'
_atom_sites_solution_hydrogens geom
_audit_creation_method SHELXL-2018/3
_audit_update_record
;
2022-07-13 deposited with the CCDC.	2022-10-14 downloaded from the CCDC.
;
_cell_angle_alpha 90
_cell_angle_beta 90
_cell_angle_gamma 90
_cell_formula_units_Z 8
_cell_length_a 12.2903(3)
_cell_length_b 13.3012(3)
_cell_length_c 15.6001(3)
_cell_measurement_reflns_used 9773
_cell_measurement_temperature 100(2)
_cell_measurement_theta_max 32.60
_cell_measurement_theta_min 3.06
_cell_volume 2550.24(10)
_computing_cell_refinement 'SAINT 8.38A (Bruker-AXS, 2017)'
_computing_data_collection 'APEX3 v2017.3.0 (Bruker-AXS, 2017)'
_computing_data_reduction 'SAINT 8.38A (Bruker-AXS, 2017)'
_computing_structure_refinement 'SHELXL-2018/3 (Sheldrick, 2018)'
_computing_structure_solution 'SHELXT 2014/5 (Sheldrick, 2014)'
_diffrn_ambient_temperature 100(2)
_diffrn_detector_area_resol_mean 7.4
_diffrn_measured_fraction_theta_full 1.000
_diffrn_measured_fraction_theta_max 1.000
_diffrn_measurement_device_type 'Bruker Photon3 CPAD'
_diffrn_measurement_method '\f and \w scans'
_diffrn_radiation_type MoK\a
_diffrn_radiation_wavelength 0.71073
_diffrn_reflns_av_R_equivalents 0.0372
_diffrn_reflns_av_unetI/netI 0.0125
_diffrn_reflns_Laue_measured_fraction_full 1.000
_diffrn_reflns_Laue_measured_fraction_max 1.000
_diffrn_reflns_limit_h_max 18
_diffrn_reflns_limit_h_min -18
_diffrn_reflns_limit_k_max 20
_diffrn_reflns_limit_k_min -20
_diffrn_reflns_limit_l_max 23
_diffrn_reflns_limit_l_min -23
_diffrn_reflns_number 103880
_diffrn_reflns_point_group_measured_fraction_full 1.000
_diffrn_reflns_point_group_measured_fraction_max 1.000
_diffrn_reflns_theta_full 25.242
_diffrn_reflns_theta_max 32.629
_diffrn_reflns_theta_min 2.607
_diffrn_source 'I\mS micro-focus sealed tube, multilayer optics'
_exptl_absorpt_coefficient_mu 1.499
_exptl_absorpt_correction_T_max 0.5655
_exptl_absorpt_correction_T_min 0.4903
_exptl_absorpt_correction_type multi-scan
_exptl_absorpt_process_details '(SADABS; Sheldrick, 2000)'
_exptl_crystal_colour orange
_exptl_crystal_density_diffrn 1.565
_exptl_crystal_density_meas ?
_exptl_crystal_description block
_exptl_crystal_F_000 1232
_exptl_crystal_recrystallization_method 'Re-crystallisation from solvent: pentane'
_exptl_crystal_size_max 0.250
_exptl_crystal_size_mid 0.180
_exptl_crystal_size_min 0.150
_refine_diff_density_max 0.418
_refine_diff_density_min -0.455
_refine_diff_density_rms 0.054
_refine_ls_extinction_method none
_refine_ls_goodness_of_fit_ref 1.045
_refine_ls_hydrogen_treatment constr
_refine_ls_matrix_type full
_refine_ls_number_parameters 148
_refine_ls_number_reflns 4667
_refine_ls_number_restraints 0
_refine_ls_restrained_S_all 1.045
_refine_ls_R_factor_all 0.0257
_refine_ls_R_factor_gt 0.0205
_refine_ls_shift/su_max 0.002
_refine_ls_shift/su_mean 0.000
_refine_ls_structure_factor_coef Fsqd
_refine_ls_weighting_details 'w=1/[\s^2^(Fo^2^)+(0.0214P)^2^+1.1107P] where P=(Fo^2^+2Fc^2^)/3'
_refine_ls_weighting_scheme calc
_refine_ls_wR_factor_gt 0.0487
_refine_ls_wR_factor_ref 0.0513
_reflns_Friedel_coverage 0.000
_reflns_number_gt 4162
_reflns_number_total 4667
_reflns_threshold_expression 'I > 2\s(I)'
_cod_data_source_file d2sc05011k3.cif
_cod_data_source_block mo_P8_20110_0m_a
_cod_depositor_comments
;
The following automatic conversions were performed:

data item '_exptl_crystal_density_meas' value 'not measured' was
changed to '?' -- the value is perceived as not measured.

Automatic conversion script
Id: cif_fix_values 7556 2019-12-06 15:28:31Z antanas 

 Adding full bibliography for 1567779--1567781.cif.
;
_cod_database_code 1567779
_shelx_shelxl_version_number 2018/3
_shelx_space_group_comment
;
The symmetry employed for this shelxl refinement is uniquely defined
by the following loop, which should always be used as a source of
symmetry information in preference to the above space-group names.
They are only intended as comments.
;
_shelx_estimated_absorpt_t_min 0.706
_shelx_estimated_absorpt_t_max 0.806

loop_
_space_group_symop_operation_xyz
'x, y, z'
'-x+1/2, -y, z+1/2'
'-x, y+1/2, -z+1/2'
'x+1/2, -y+1/2, -z'
'-x, -y, -z'
'x-1/2, y, -z-1/2'
'x, -y-1/2, z-1/2'
'-x-1/2, y-1/2, z'

loop_
_atom_site_label
_atom_site_type_symbol
_atom_site_fract_x
_atom_site_fract_y
_atom_site_fract_z
_atom_site_U_iso_or_equiv
_atom_site_adp_type
_atom_site_occupancy
_atom_site_site_symmetry_order
_atom_site_calc_flag
_atom_site_refinement_flags_posn
_atom_site_refinement_flags_adp
_atom_site_refinement_flags_occupancy
_atom_site_disorder_assembly
_atom_site_disorder_group
O1 O 0.91127(6) 0.52237(6) 0.55953(5) 0.02379(15) Uani 1 1 d . . . . .
C1 C 0.74903(8) 0.22091(7) 0.55012(7) 0.01963(18) Uani 1 1 d . . . . .
H1 H 0.795718 0.162635 0.533160 0.024 Uiso 1 1 calc R U . . .
Fe1 Fe 0.75982(2) 0.36841(2) 0.50044(2) 0.01288(4) Uani 1 1 d . . . . .
Cl1 Cl 0.80268(2) 0.55957(2) 0.35222(2) 0.01830(5) Uani 1 1 d . . . . .
P1 P 0.67334(2) 0.48922(2) 0.42068(2) 0.01274(5) Uani 1 1 d . . . . .
O2 O 0.89488(7) 0.30285(6) 0.35733(5) 0.02715(17) Uani 1 1 d . . . . .
C2 C 0.77040(8) 0.28879(7) 0.61754(6) 0.01847(17) Uani 1 1 d . . . . .
H2 H 0.834752 0.287048 0.656747 0.022 Uiso 1 1 calc R U . . .
C3 C 0.68232(8) 0.35950(7) 0.62108(6) 0.01717(16) Uani 1 1 d . . . . .
H3 H 0.674432 0.415651 0.663246 0.021 Uiso 1 1 calc R U . . .
C4 C 0.60674(8) 0.33374(7) 0.55603(6) 0.01687(16) Uani 1 1 d . . . . .
H4 H 0.536444 0.368868 0.543987 0.020 Uiso 1 1 calc R U . . .
C5 C 0.64830(8) 0.24900(7) 0.51102(6) 0.01834(17) Uani 1 1 d . . . . .
H5 H 0.611891 0.213514 0.462330 0.022 Uiso 1 1 calc R U . . .
C6 C 0.85250(8) 0.46295(7) 0.53420(6) 0.01709(16) Uani 1 1 d . . . . .
C7 C 0.84027(8) 0.32981(7) 0.41207(6) 0.01867(17) Uani 1 1 d . . . . .
C8 C 0.59596(7) 0.43883(7) 0.32521(6) 0.01528(15) Uani 1 1 d . . . . .
C9 C 0.49005(8) 0.39398(8) 0.36110(6) 0.01981(18) Uani 1 1 d . . . . .
H9A H 0.439745 0.380055 0.313831 0.030 Uiso 1 1 calc R U . . .
H9B H 0.456529 0.441960 0.400795 0.030 Uiso 1 1 calc R U . . .
H9C H 0.506363 0.331333 0.391569 0.030 Uiso 1 1 calc R U . . .
C10 C 0.65436(9) 0.36119(8) 0.26977(6) 0.02176(19) Uani 1 1 d . . . . .
H10A H 0.608981 0.344526 0.220110 0.033 Uiso 1 1 calc R U . . .
H10B H 0.667709 0.300300 0.303543 0.033 Uiso 1 1 calc R U . . .
H10C H 0.723887 0.388890 0.250072 0.033 Uiso 1 1 calc R U . . .
C11 C 0.56618(8) 0.53092(8) 0.26962(6) 0.01994(18) Uani 1 1 d . . . . .
H11A H 0.631686 0.556235 0.241020 0.030 Uiso 1 1 calc R U . . .
H11B H 0.535596 0.583783 0.306143 0.030 Uiso 1 1 calc R U . . .
H11C H 0.512383 0.511174 0.226416 0.030 Uiso 1 1 calc R U . . .

loop_
_atom_site_aniso_label
_atom_site_aniso_U_11
_atom_site_aniso_U_22
_atom_site_aniso_U_33
_atom_site_aniso_U_23
_atom_site_aniso_U_13
_atom_site_aniso_U_12
O1 0.0236(3) 0.0261(4) 0.0217(3) 0.0008(3) -0.0036(3) -0.0051(3)
C1 0.0247(4) 0.0137(4) 0.0205(4) 0.0019(3) 0.0017(4) 0.0019(3)
Fe1 0.01435(6) 0.01290(6) 0.01139(6) -0.00004(4) 0.00151(4) 0.00116(4)
Cl1 0.01828(10) 0.02091(10) 0.01573(9) 0.00294(8) 0.00159(7) -0.00444(8)
P1 0.01379(10) 0.01350(9) 0.01093(9) -0.00070(7) 0.00123(7) 0.00055(7)
O2 0.0256(4) 0.0330(4) 0.0229(4) -0.0020(3) 0.0069(3) 0.0085(3)
C2 0.0232(4) 0.0171(4) 0.0152(4) 0.0035(3) 0.0004(3) 0.0025(3)
C3 0.0215(4) 0.0171(4) 0.0129(4) 0.0008(3) 0.0038(3) 0.0008(3)
C4 0.0172(4) 0.0170(4) 0.0164(4) 0.0014(3) 0.0039(3) -0.0004(3)
C5 0.0219(4) 0.0143(4) 0.0188(4) 0.0001(3) 0.0020(3) -0.0022(3)
C6 0.0176(4) 0.0197(4) 0.0139(4) 0.0024(3) 0.0005(3) 0.0021(3)
C7 0.0186(4) 0.0194(4) 0.0179(4) 0.0007(3) 0.0009(3) 0.0037(3)
C8 0.0139(4) 0.0195(4) 0.0125(4) -0.0031(3) 0.0000(3) 0.0005(3)
C9 0.0165(4) 0.0240(4) 0.0190(4) -0.0011(3) -0.0007(3) -0.0036(3)
C10 0.0219(4) 0.0262(5) 0.0172(4) -0.0081(4) -0.0008(3) 0.0031(4)
C11 0.0180(4) 0.0268(5) 0.0150(4) 0.0023(3) -0.0010(3) 0.0031(3)

loop_
_atom_type_symbol
_atom_type_description
_atom_type_scat_dispersion_real
_atom_type_scat_dispersion_imag
_atom_type_scat_source
C C 0.0033 0.0016 'International Tables Vol C Tables 4.2.6.8 and 6.1.1.4'
H H 0.0000 0.0000 'International Tables Vol C Tables 4.2.6.8 and 6.1.1.4'
O O 0.0106 0.0060 'International Tables Vol C Tables 4.2.6.8 and 6.1.1.4'
P P 0.1023 0.0942 'International Tables Vol C Tables 4.2.6.8 and 6.1.1.4'
Cl Cl 0.1484 0.1585 'International Tables Vol C Tables 4.2.6.8 and 6.1.1.4'
Fe Fe 0.3463 0.8444 'International Tables Vol C Tables 4.2.6.8 and 6.1.1.4'

loop_
_geom_angle_atom_site_label_1
_geom_angle_atom_site_label_2
_geom_angle_atom_site_label_3
_geom_angle
_geom_angle_site_symmetry_1
_geom_angle_site_symmetry_3
_geom_angle_publ_flag
C2 C1 C5 108.18(9) . . ?
C2 C1 Fe1 70.59(5) . . ?
C5 C1 Fe1 69.84(5) . . ?
C2 C1 H1 125.9 . . ?
C5 C1 H1 125.9 . . ?
Fe1 C1 H1 125.9 . . ?
C7 Fe1 C6 94.47(4) . . ?
C7 Fe1 C5 101.87(4) . . ?
C6 Fe1 C5 158.22(4) . . ?
C7 Fe1 C3 158.15(4) . . ?
C6 Fe1 C3 93.71(4) . . ?
C5 Fe1 C3 66.05(4) . . ?
C7 Fe1 C1 92.94(4) . . ?
C6 Fe1 C1 126.06(4) . . ?
C5 Fe1 C1 39.63(4) . . ?
C3 Fe1 C1 65.99(4) . . ?
C7 Fe1 C2 119.49(4) . . ?
C6 Fe1 C2 93.38(4) . . ?
C5 Fe1 C2 66.08(4) . . ?
C3 Fe1 C2 39.68(4) . . ?
C1 Fe1 C2 38.98(4) . . ?
C7 Fe1 C4 138.53(4) . . ?
C6 Fe1 C4 126.95(4) . . ?
C5 Fe1 C4 39.34(4) . . ?
C3 Fe1 C4 39.12(4) . . ?
C1 Fe1 C4 65.98(4) . . ?
C2 Fe1 C4 65.98(4) . . ?
C7 Fe1 P1 92.26(3) . . ?
C6 Fe1 P1 87.83(3) . . ?
C5 Fe1 P1 105.63(3) . . ?
C3 Fe1 P1 108.28(3) . . ?
C1 Fe1 P1 145.10(3) . . ?
C2 Fe1 P1 147.96(3) . . ?
C4 Fe1 P1 87.88(3) . . ?
C8 P1 Cl1 97.83(3) . . ?
C8 P1 Fe1 114.35(3) . . ?
Cl1 P1 Fe1 103.520(12) . . ?
C1 C2 C3 107.91(9) . . ?
C1 C2 Fe1 70.44(6) . . ?
C3 C2 Fe1 70.04(5) . . ?
C1 C2 H2 126.0 . . ?
C3 C2 H2 126.0 . . ?
Fe1 C2 H2 126.0 . . ?
C4 C3 C2 107.96(8) . . ?
C4 C3 Fe1 70.82(5) . . ?
C2 C3 Fe1 70.27(5) . . ?
C4 C3 H3 126.0 . . ?
C2 C3 H3 126.0 . . ?
Fe1 C3 H3 126.0 . . ?
C3 C4 C5 108.03(8) . . ?
C3 C4 Fe1 70.07(5) . . ?
C5 C4 Fe1 69.65(5) . . ?
C3 C4 H4 126.0 . . ?
C5 C4 H4 126.0 . . ?
Fe1 C4 H4 126.0 . . ?
C4 C5 C1 107.90(9) . . ?
C4 C5 Fe1 71.01(5) . . ?
C1 C5 Fe1 70.53(6) . . ?
C4 C5 H5 126.0 . . ?
C1 C5 H5 126.0 . . ?
Fe1 C5 H5 126.0 . . ?
O1 C6 Fe1 176.98(9) . . ?
O2 C7 Fe1 177.20(9) . . ?
C10 C8 C9 110.00(8) . . ?
C10 C8 C11 109.26(8) . . ?
C9 C8 C11 108.15(8) . . ?
C10 C8 P1 116.73(7) . . ?
C9 C8 P1 106.06(6) . . ?
C11 C8 P1 106.29(6) . . ?
C8 C9 H9A 109.5 . . ?
C8 C9 H9B 109.5 . . ?
H9A C9 H9B 109.5 . . ?
C8 C9 H9C 109.5 . . ?
H9A C9 H9C 109.5 . . ?
H9B C9 H9C 109.5 . . ?
C8 C10 H10A 109.5 . . ?
C8 C10 H10B 109.5 . . ?
H10A C10 H10B 109.5 . . ?
C8 C10 H10C 109.5 . . ?
H10A C10 H10C 109.5 . . ?
H10B C10 H10C 109.5 . . ?
C8 C11 H11A 109.5 . . ?
C8 C11 H11B 109.5 . . ?
H11A C11 H11B 109.5 . . ?
C8 C11 H11C 109.5 . . ?
H11A C11 H11C 109.5 . . ?
H11B C11 H11C 109.5 . . ?

loop_
_geom_bond_atom_site_label_1
_geom_bond_atom_site_label_2
_geom_bond_distance
_geom_bond_site_symmetry_2
_geom_bond_publ_flag
O1 C6 1.1412(12) . ?
C1 C2 1.4109(14) . ?
C1 C5 1.4298(14) . ?
C1 Fe1 2.1136(10) . ?
C1 H1 1.0000 . ?
Fe1 C7 1.7725(10) . ?
Fe1 C6 1.7766(10) . ?
Fe1 C5 2.1044(10) . ?
Fe1 C3 2.1125(9) . ?
Fe1 C2 2.1155(9) . ?
Fe1 C4 2.1224(9) . ?
Fe1 P1 2.2935(3) . ?
Cl1 P1 2.1315(3) . ?
P1 C8 1.8899(9) . ?
O2 C7 1.1439(12) . ?
C2 C3 1.4351(13) . ?
C2 H2 1.0000 . ?
C3 C4 1.4177(14) . ?
C3 H3 1.0000 . ?
C4 C5 1.4228(13) . ?
C4 H4 1.0000 . ?
C5 H5 1.0000 . ?
C8 C10 1.5263(13) . ?
C8 C9 1.5375(13) . ?
C8 C11 1.5448(13) . ?
C9 H9A 0.9800 . ?
C9 H9B 0.9800 . ?
C9 H9C 0.9800 . ?
C10 H10A 0.9800 . ?
C10 H10B 0.9800 . ?
C10 H10C 0.9800 . ?
C11 H11A 0.9800 . ?
C11 H11B 0.9800 . ?
C11 H11C 0.9800 . ?
